data_2244170
loop_
_publ_author_name
'Archana, Sreeramapura D.'
'Kiran Kumar, Haruvegowda'
'Yathirajan, Hemmige S.'
'Foro, Sabine'
'Butcher, Ray J.'

_publ_section_title
;
 The structures of eleven (4-phenyl)piperazinium salts containing organic
 anions
;
_journal_issue 10
_journal_name_full 'Acta Crystallographica Section E'
_journal_page_first 1016
_journal_page_last 1027
_journal_paper_doi 10.1107/S2056989022009057
_journal_volume 78
_journal_year 2022
_chemical_formula_iupac 'C10 H15 N2 +, C7 H5 O2 -, H2 O'
_chemical_formula_moiety 'C10 H15 N2 +, C7 H5 O2 -, H2 O'
_chemical_formula_sum 'C17 H22 N2 O3'
_chemical_formula_weight 302.36
_chemical_name_systematic
;
4-Phenylpiperazin-1-ium benzoate monohydrate
;
_space_group_crystal_system monoclinic
_space_group_IT_number 14
_space_group_name_Hall '-P 2ybc'
_space_group_name_H-M_alt 'P 1 21/c 1'
_atom_sites_solution_hydrogens mixed
_atom_sites_solution_primary dual
_atom_sites_solution_secondary difmap
_audit_creation_method SHELXL-2018/3
_cell_angle_alpha 90
_cell_angle_beta 93.83(2)
_cell_angle_gamma 90
_cell_formula_units_Z 4
_cell_length_a 6.202(2)
_cell_length_b 34.573(9)
_cell_length_c 7.596(2)
_cell_measurement_reflns_used 885
_cell_measurement_temperature 293(2)
_cell_measurement_theta_max 27.75
_cell_measurement_theta_min 2.74
_cell_volume 1625.1(8)
_computing_cell_refinement
;
CrysAlis RED (Oxford Diffraction, 2007)
;
_computing_data_collection
;
CrysAlis CCD (Oxford Diffraction, 2007)
;
_computing_data_reduction
;
CrysAlis RED (Oxford Diffraction, 2007)
;
_computing_molecular_graphics
;
SHELXTL (Sheldrick, 2008)
;
_computing_publication_material
;
SHELXTL (Sheldrick, 2008)
;
_computing_structure_refinement
;
SHELXL2018/3 (Sheldrick, 2015b)
;
_computing_structure_solution
;
SHELXT (Sheldrick, 2015a)
;
_diffrn_ambient_temperature 293(2)
_diffrn_measured_fraction_theta_full 0.997
_diffrn_measured_fraction_theta_max 0.911
_diffrn_measurement_device_type
;
Oxford Diffraction Xcalibur with Sapphire CCD
;
_diffrn_measurement_method
;
\w and \f scans
;
_diffrn_radiation_type MoK\a
_diffrn_radiation_wavelength 0.71073
_diffrn_reflns_av_R_equivalents 0.0393
_diffrn_reflns_av_unetI/netI 0.0978
_diffrn_reflns_limit_h_max 8
_diffrn_reflns_limit_h_min -7
_diffrn_reflns_limit_k_max 44
_diffrn_reflns_limit_k_min -32
_diffrn_reflns_limit_l_max 9
_diffrn_reflns_limit_l_min -8
_diffrn_reflns_number 6075
_diffrn_reflns_theta_full 25.242
_diffrn_reflns_theta_max 27.789
_diffrn_reflns_theta_min 2.935
_diffrn_source 'Enhance (Mo) X-ray Source'
_exptl_absorpt_coefficient_mu 0.085
_exptl_absorpt_correction_T_max 1.00000
_exptl_absorpt_correction_T_min 0.98538
_exptl_absorpt_correction_type multi-scan
_exptl_absorpt_process_details
;
(CrysalisRED; Oxford Diffraction, 2007)
;
_exptl_crystal_colour colourless
_exptl_crystal_density_diffrn 1.236
_exptl_crystal_description rod
_exptl_crystal_F_000 648
_exptl_crystal_size_max 0.320
_exptl_crystal_size_mid 0.200
_exptl_crystal_size_min 0.160
_refine_diff_density_max 0.236
_refine_diff_density_min -0.158
_refine_ls_extinction_method none
_refine_ls_goodness_of_fit_ref 0.947
_refine_ls_hydrogen_treatment mixed
_refine_ls_matrix_type full
_refine_ls_number_parameters 211
_refine_ls_number_reflns 3492
_refine_ls_number_restraints 4
_refine_ls_restrained_S_all 0.947
_refine_ls_R_factor_all 0.1824
_refine_ls_R_factor_gt 0.0649
_refine_ls_shift/su_max 0.000
_refine_ls_shift/su_mean 0.000
_refine_ls_structure_factor_coef Fsqd
_refine_ls_weighting_details 'w=1/[\s^2^(Fo^2^)+(0.0549P)^2^] where P=(Fo^2^+2Fc^2^)/3'
_refine_ls_weighting_scheme calc
_refine_ls_wR_factor_gt 0.1139
_refine_ls_wR_factor_ref 0.1437
_reflns_number_gt 1387
_reflns_number_total 3492
_reflns_threshold_expression 'I > 2\s(I)'
_cod_data_source_file hb8034sup1.cif
_cod_data_source_block 9
_cod_depositor_comments 'Adding full bibliography for 2244163--2244173.cif.'
_cod_original_sg_symbol_H-M 'P 21/c'
_cod_database_code 2244170
_cod_database_fobs_code 2244170
_shelx_space_group_comment
;
The symmetry employed for this shelxl refinement is uniquely defined
by the following loop, which should always be used as a source of
symmetry information in preference to the above space-group names.
They are only intended as comments.
;
_shelx_estimated_absorpt_t_min 0.973
_shelx_estimated_absorpt_t_max 0.987

loop_
_space_group_symop_operation_xyz
'x, y, z'
'-x, y+1/2, -z+1/2'
'-x, -y, -z'
'x, -y-1/2, z-1/2'

loop_
_atom_site_type_symbol
_atom_site_label
_atom_site_fract_x
_atom_site_fract_y
_atom_site_fract_z
_atom_site_U_iso_or_equiv
_atom_site_adp_type
_atom_site_calc_flag
_atom_site_occupancy
_atom_site_disorder_assembly
_atom_site_disorder_group
N N1 0.2813(3) 0.60989(6) 0.7704(3) 0.0434(6) Uani d 1 . .
N N2 0.2143(4) 0.52769(7) 0.7340(3) 0.0540(7) Uani d 1 . .
H H21 0.175(4) 0.5046(6) 0.776(3) 0.065 Uiso d 1 . .
H H22 0.244(4) 0.5249(8) 0.621(2) 0.065 Uiso d 1 . .
C C1 0.3322(4) 0.64902(8) 0.7364(3) 0.0458(7) Uani d 1 . .
C C2 0.1985(5) 0.67263(9) 0.6301(4) 0.0732(9) Uani d 1 . .
H H2 0.073519 0.662304 0.574143 0.088 Uiso calc 1 . .
C C3 0.2469(6) 0.71136(9) 0.6050(5) 0.0890(11) Uani d 1 . .
H H3 0.153321 0.726509 0.533416 0.107 Uiso calc 1 . .
C C4 0.4287(7) 0.72754(10) 0.6834(5) 0.0871(11) Uani d 1 . .
H H4 0.460834 0.753486 0.666273 0.105 Uiso calc 1 . .
C C5 0.5623(6) 0.70463(10) 0.7878(5) 0.0849(11) Uani d 1 . .
H H5 0.687062 0.715266 0.842693 0.102 Uiso calc 1 . .
C C6 0.5172(5) 0.66585(9) 0.8144(4) 0.0684(9) Uani d 1 . .
H H6 0.612551 0.650963 0.885571 0.082 Uiso calc 1 . .
C C7 0.4623(4) 0.58257(7) 0.7779(4) 0.0500(7) Uani d 1 . .
H H7A 0.579852 0.592960 0.854289 0.060 Uiso calc 1 . .
H H7B 0.513636 0.579710 0.660752 0.060 Uiso calc 1 . .
C C8 0.4003(4) 0.54349(7) 0.8453(4) 0.0554(8) Uani d 1 . .
H H8A 0.522296 0.525995 0.842923 0.067 Uiso calc 1 . .
H H8B 0.361408 0.545749 0.966498 0.067 Uiso calc 1 . .
C C9 0.0303(4) 0.55502(8) 0.7319(4) 0.0586(8) Uani d 1 . .
H H9A -0.018777 0.557418 0.849982 0.070 Uiso calc 1 . .
H H9B -0.088519 0.545041 0.655591 0.070 Uiso calc 1 . .
C C10 0.0951(4) 0.59416(8) 0.6670(4) 0.0544(7) Uani d 1 . .
H H10A 0.129289 0.592100 0.544591 0.065 Uiso calc 1 . .
H H10B -0.025699 0.611834 0.672570 0.065 Uiso calc 1 . .
O O1 0.0826(4) 0.45352(6) 0.8352(3) 0.0739(6) Uani d 1 . .
O O2 0.3636(4) 0.44271(8) 0.6833(4) 0.1271(11) Uani d 1 . .
C C11 0.1746(4) 0.38836(9) 0.7732(3) 0.0488(7) Uani d 1 . .
C C12 0.3158(5) 0.36281(11) 0.6979(4) 0.0710(9) Uani d 1 . .
H H12 0.434100 0.372529 0.643180 0.085 Uiso calc 1 . .
C C13 0.2834(6) 0.32351(12) 0.7030(4) 0.0850(11) Uani d 1 . .
H H13 0.378578 0.306980 0.650576 0.102 Uiso calc 1 . .
C C14 0.1131(7) 0.30867(10) 0.7841(5) 0.0841(10) Uani d 1 . .
H H14 0.092772 0.282041 0.788617 0.101 Uiso calc 1 . .
C C15 -0.0285(5) 0.33305(10) 0.8592(4) 0.0758(10) Uani d 1 . .
H H15 -0.145442 0.322946 0.914408 0.091 Uiso calc 1 . .
C C16 0.0017(4) 0.37282(8) 0.8532(4) 0.0566(8) Uani d 1 . .
H H16 -0.096028 0.389140 0.903761 0.068 Uiso calc 1 . .
C C17 0.2108(5) 0.43133(10) 0.7647(4) 0.0605(8) Uani d 1 . .
O O3 0.7231(3) 0.47794(7) 0.6283(3) 0.0737(7) Uani d 1 . .
H H31 0.816(5) 0.4679(11) 0.697(4) 0.111 Uiso d 1 . .
H H32 0.609(4) 0.4665(9) 0.645(5) 0.111 Uiso d 1 . .

loop_
_atom_site_aniso_label
_atom_site_aniso_U_11
_atom_site_aniso_U_22
_atom_site_aniso_U_33
_atom_site_aniso_U_12
_atom_site_aniso_U_13
_atom_site_aniso_U_23
N1 0.0406(13) 0.0418(14) 0.0472(14) -0.0004(11) -0.0012(10) -0.0001(11)
N2 0.0689(17) 0.0449(15) 0.0493(16) -0.0092(14) 0.0112(14) 0.0018(14)
C1 0.0524(17) 0.0389(16) 0.0463(17) -0.0012(14) 0.0049(13) -0.0033(14)
C2 0.074(2) 0.050(2) 0.092(2) -0.0010(17) -0.0224(19) 0.0050(19)
C3 0.109(3) 0.048(2) 0.106(3) 0.004(2) -0.026(2) 0.010(2)
C4 0.133(3) 0.044(2) 0.082(3) -0.014(2) -0.012(2) 0.000(2)
C5 0.105(3) 0.060(2) 0.086(3) -0.031(2) -0.024(2) 0.000(2)
C6 0.074(2) 0.054(2) 0.075(2) -0.0112(18) -0.0153(17) 0.0072(17)
C7 0.0442(16) 0.0485(18) 0.0566(18) -0.0019(14) -0.0008(13) -0.0016(15)
C8 0.0595(18) 0.0498(18) 0.0556(18) 0.0000(15) -0.0066(15) 0.0025(15)
C9 0.0512(17) 0.0590(19) 0.0659(19) -0.0085(16) 0.0071(14) -0.0031(17)
C10 0.0434(16) 0.0507(18) 0.068(2) -0.0008(14) -0.0024(14) 0.0025(16)
O1 0.0960(16) 0.0529(14) 0.0741(15) -0.0102(12) 0.0157(13) 0.0002(12)
O2 0.0889(17) 0.104(2) 0.195(3) -0.0264(15) 0.0568(19) 0.035(2)
C11 0.0447(16) 0.0594(19) 0.0417(16) 0.0016(15) -0.0014(13) 0.0053(15)
C12 0.062(2) 0.089(3) 0.063(2) 0.017(2) 0.0069(16) 0.0160(19)
C13 0.106(3) 0.077(3) 0.072(2) 0.040(2) 0.007(2) 0.002(2)
C14 0.125(3) 0.053(2) 0.073(2) 0.003(2) -0.009(2) -0.004(2)
C15 0.087(2) 0.062(2) 0.079(2) -0.023(2) 0.0130(19) 0.000(2)
C16 0.0602(18) 0.055(2) 0.0557(18) -0.0061(16) 0.0122(15) -0.0043(15)
C17 0.056(2) 0.066(2) 0.059(2) -0.0128(18) -0.0014(16) 0.0198(18)
O3 0.0697(16) 0.0830(17) 0.0700(15) -0.0213(13) 0.0159(12) -0.0070(13)

loop_
_atom_type_symbol
_atom_type_description
_atom_type_scat_dispersion_real
_atom_type_scat_dispersion_imag
_atom_type_scat_source
C C 0.0033 0.0016 'International Tables Vol C Tables 4.2.6.8 and 6.1.1.4'
H H 0.0000 0.0000 'International Tables Vol C Tables 4.2.6.8 and 6.1.1.4'
N N 0.0061 0.0033 'International Tables Vol C Tables 4.2.6.8 and 6.1.1.4'
O O 0.0106 0.0060 'International Tables Vol C Tables 4.2.6.8 and 6.1.1.4'

loop_
_geom_angle_atom_site_label_1
_geom_angle_atom_site_label_2
_geom_angle_atom_site_label_3
_geom_angle_site_symmetry_1
_geom_angle_site_symmetry_3
_geom_angle
_geom_angle_publ_flag
C1 N1 C10 . . 115.8(2) ?
C1 N1 C7 . . 116.32(19) ?
C10 N1 C7 . . 110.9(2) ?
C9 N2 C8 . . 109.8(2) ?
C9 N2 H21 . . 110.3(17) ?
C8 N2 H21 . . 110.0(17) ?
C9 N2 H22 . . 105.5(17) ?
C8 N2 H22 . . 112.5(17) ?
H21 N2 H22 . . 109(3) ?
C6 C1 C2 . . 116.7(3) ?
C6 C1 N1 . . 120.8(2) ?
C2 C1 N1 . . 122.5(3) ?
C1 C2 C3 . . 121.5(3) ?
C1 C2 H2 . . 119.3 ?
C3 C2 H2 . . 119.3 ?
C4 C3 C2 . . 121.2(3) ?
C4 C3 H3 . . 119.4 ?
C2 C3 H3 . . 119.4 ?
C3 C4 C5 . . 118.0(3) ?
C3 C4 H4 . . 121.0 ?
C5 C4 H4 . . 121.0 ?
C4 C5 C6 . . 121.7(3) ?
C4 C5 H5 . . 119.1 ?
C6 C5 H5 . . 119.1 ?
C1 C6 C5 . . 120.9(3) ?
C1 C6 H6 . . 119.5 ?
C5 C6 H6 . . 119.5 ?
N1 C7 C8 . . 112.3(2) ?
N1 C7 H7A . . 109.1 ?
C8 C7 H7A . . 109.1 ?
N1 C7 H7B . . 109.1 ?
C8 C7 H7B . . 109.1 ?
H7A C7 H7B . . 107.9 ?
N2 C8 C7 . . 110.0(2) ?
N2 C8 H8A . . 109.7 ?
C7 C8 H8A . . 109.7 ?
N2 C8 H8B . . 109.7 ?
C7 C8 H8B . . 109.7 ?
H8A C8 H8B . . 108.2 ?
N2 C9 C10 . . 110.8(2) ?
N2 C9 H9A . . 109.5 ?
C10 C9 H9A . . 109.5 ?
N2 C9 H9B . . 109.5 ?
C10 C9 H9B . . 109.5 ?
H9A C9 H9B . . 108.1 ?
N1 C10 C9 . . 112.3(2) ?
N1 C10 H10A . . 109.2 ?
C9 C10 H10A . . 109.2 ?
N1 C10 H10B . . 109.2 ?
C9 C10 H10B . . 109.2 ?
H10A C10 H10B . . 107.9 ?
C16 C11 C12 . . 117.6(3) ?
C16 C11 C17 . . 121.8(3) ?
C12 C11 C17 . . 120.6(3) ?
C13 C12 C11 . . 121.2(3) ?
C13 C12 H12 . . 119.4 ?
C11 C12 H12 . . 119.4 ?
C14 C13 C12 . . 120.4(3) ?
C14 C13 H13 . . 119.8 ?
C12 C13 H13 . . 119.8 ?
C13 C14 C15 . . 119.7(3) ?
C13 C14 H14 . . 120.1 ?
C15 C14 H14 . . 120.1 ?
C14 C15 C16 . . 120.3(3) ?
C14 C15 H15 . . 119.9 ?
C16 C15 H15 . . 119.9 ?
C11 C16 C15 . . 120.8(3) ?
C11 C16 H16 . . 119.6 ?
C15 C16 H16 . . 119.6 ?
O2 C17 O1 . . 123.5(3) ?
O2 C17 C11 . . 117.4(3) ?
O1 C17 C11 . . 119.1(3) ?
H31 O3 H32 . . 106(4) ?

loop_
_geom_bond_atom_site_label_1
_geom_bond_atom_site_label_2
_geom_bond_site_symmetry_2
_geom_bond_distance
_geom_bond_publ_flag
N1 C1 . 1.417(3) ?
N1 C10 . 1.458(3) ?
N1 C7 . 1.465(3) ?
N2 C9 . 1.481(3) ?
N2 C8 . 1.488(3) ?
N2 H21 . 0.898(17) ?
N2 H22 . 0.893(16) ?
C1 C6 . 1.384(3) ?
C1 C2 . 1.384(3) ?
C2 C3 . 1.388(4) ?
C2 H2 . 0.9300 ?
C3 C4 . 1.360(4) ?
C3 H3 . 0.9300 ?
C4 C5 . 1.362(4) ?
C4 H4 . 0.9300 ?
C5 C6 . 1.387(4) ?
C5 H5 . 0.9300 ?
C6 H6 . 0.9300 ?
C7 C8 . 1.504(3) ?
C7 H7A . 0.9700 ?
C7 H7B . 0.9700 ?
C8 H8A . 0.9700 ?
C8 H8B . 0.9700 ?
C9 C10 . 1.504(3) ?
C9 H9A . 0.9700 ?
C9 H9B . 0.9700 ?
C10 H10A . 0.9700 ?
C10 H10B . 0.9700 ?
O1 C17 . 1.251(3) ?
O2 C17 . 1.230(3) ?
C11 C16 . 1.376(3) ?
C11 C12 . 1.393(4) ?
C11 C17 . 1.504(4) ?
C12 C13 . 1.375(4) ?
C12 H12 . 0.9300 ?
C13 C14 . 1.358(4) ?
C13 H13 . 0.9300 ?
C14 C15 . 1.369(4) ?
C14 H14 . 0.9300 ?
C15 C16 . 1.389(4) ?
C15 H15 . 0.9300 ?
C16 H16 . 0.9300 ?
O3 H31 . 0.830(18) ?
O3 H32 . 0.826(18) ?

loop_
_geom_hbond_atom_site_label_D
_geom_hbond_atom_site_label_H
_geom_hbond_atom_site_label_A
_geom_hbond_site_symmetry_A
_geom_hbond_distance_DH
_geom_hbond_distance_HA
_geom_hbond_distance_DA
_geom_hbond_angle_DHA
_geom_hbond_publ_flag
N2 H21 O1 . 0.898(17) 1.921(18) 2.813(3) 173(2) yes
N2 H21 O2 . 0.898(17) 2.56(2) 3.112(4) 121(2) yes
N2 H22 O3 3_666 0.893(16) 1.923(17) 2.812(3) 173(2) yes
C9 H9A O1 3_567 0.97 2.48 3.420(4) 163.6 yes
C9 H9B O3 1_455 0.97 2.60 3.340(4) 133.2 yes
O3 H31 O1 1_655 0.830(18) 1.96(2) 2.772(3) 166(4) yes
O3 H32 O2 . 0.826(18) 1.773(18) 2.599(3) 179(4) yes

loop_
_geom_torsion_atom_site_label_1
_geom_torsion_atom_site_label_2
_geom_torsion_atom_site_label_3
_geom_torsion_atom_site_label_4
_geom_torsion_site_symmetry_1
_geom_torsion_site_symmetry_2
_geom_torsion_site_symmetry_3
_geom_torsion_site_symmetry_4
_geom_torsion
_geom_torsion_publ_flag
C10 N1 C1 C6 . . . . -173.8(2) ?
C7 N1 C1 C6 . . . . -40.8(3) ?
C10 N1 C1 C2 . . . . 8.5(3) ?
C7 N1 C1 C2 . . . . 141.5(3) ?
C6 C1 C2 C3 . . . . -0.8(4) ?
N1 C1 C2 C3 . . . . 177.0(3) ?
C1 C2 C3 C4 . . . . 0.4(5) ?
C2 C3 C4 C5 . . . . -0.1(5) ?
C3 C4 C5 C6 . . . . 0.2(5) ?
C2 C1 C6 C5 . . . . 0.8(4) ?
N1 C1 C6 C5 . . . . -177.0(3) ?
C4 C5 C6 C1 . . . . -0.6(5) ?
C1 N1 C7 C8 . . . . 170.0(2) ?
C10 N1 C7 C8 . . . . -54.7(3) ?
C9 N2 C8 C7 . . . . -57.2(3) ?
N1 C7 C8 N2 . . . . 56.6(3) ?
C8 N2 C9 C10 . . . . 57.0(3) ?
C1 N1 C10 C9 . . . . -170.5(2) ?
C7 N1 C10 C9 . . . . 54.1(3) ?
N2 C9 C10 N1 . . . . -56.0(3) ?
C16 C11 C12 C13 . . . . 0.1(4) ?
C17 C11 C12 C13 . . . . -179.3(3) ?
C11 C12 C13 C14 . . . . -0.8(5) ?
C12 C13 C14 C15 . . . . 0.9(5) ?
C13 C14 C15 C16 . . . . -0.2(5) ?
C12 C11 C16 C15 . . . . 0.5(4) ?
C17 C11 C16 C15 . . . . 179.9(3) ?
C14 C15 C16 C11 . . . . -0.5(5) ?
C16 C11 C17 O2 . . . . -176.6(3) ?
C12 C11 C17 O2 . . . . 2.8(4) ?
C16 C11 C17 O1 . . . . 1.4(4) ?
C12 C11 C17 O1 . . . . -179.2(3) ?
